data_7209225
loop_
_publ_author_name
'Tang, Si-Fu'
'Pan, Xiao-Bo'
'Lv, Xiao-Xia'
'Yan, Shi-Hai'
'Xu, Xian-Rui'
'Li, Liang-Jun'
'Zhao, Xue-Bo'

_publ_section_title
;
 Fabrication of new metal phosphonates from tritopic trisphosphonic acid
 containing methyl groups and auxiliary ligands: syntheses, structures and
 gas adsorption properties
;
_journal_issue 10
_journal_name_full CrystEngComm
_journal_page_first 1860
_journal_paper_doi 10.1039/c2ce26828k
_journal_volume 15
_journal_year 2013
_chemical_formula_sum 'C22 H27 Cu N2 O9 P3'
_chemical_formula_weight 619.91
_chemical_name_systematic
;
?
;
_space_group_IT_number 2
_symmetry_cell_setting triclinic
_symmetry_space_group_name_Hall '-P 1'
_symmetry_space_group_name_H-M 'P -1'
_atom_sites_solution_hydrogens geom
_atom_sites_solution_primary direct
_atom_sites_solution_secondary difmap
_audit_creation_method SHELXL-97
_cell_angle_alpha 76.790(2)
_cell_angle_beta 81.902(2)
_cell_angle_gamma 66.9930(10)
_cell_formula_units_Z 2
_cell_length_a 9.7878(16)
_cell_length_b 10.2010(16)
_cell_length_c 14.443(3)
_cell_measurement_reflns_used 7317
_cell_measurement_temperature 293(2)
_cell_measurement_theta_max 25
_cell_measurement_theta_min 1.45
_cell_volume 1290.1(4)
_computing_cell_refinement 'Bruker XSCANS'
_computing_data_collection 'Bruker XSCANS'
_computing_data_reduction 'Bruker SHELXTL'
_computing_molecular_graphics 'Bruker SHELXTL'
_computing_publication_material 'Bruker SHELXTL'
_computing_structure_refinement 'SHELXL-97 (Sheldrick, 1997)'
_computing_structure_solution 'SHELXS-97 (Sheldrick, 1990)'
_diffrn_ambient_temperature 293(2)
_diffrn_measured_fraction_theta_full 0.983
_diffrn_measured_fraction_theta_max 0.983
_diffrn_measurement_device_type 'Bruker P4'
_diffrn_measurement_method '\w scans'
_diffrn_radiation_monochromator graphite
_diffrn_radiation_source 'fine-focus sealed tube'
_diffrn_radiation_type MoK\a
_diffrn_radiation_wavelength 0.71073
_diffrn_reflns_av_R_equivalents 0.0232
_diffrn_reflns_av_sigmaI/netI 0.0492
_diffrn_reflns_limit_h_max 11
_diffrn_reflns_limit_h_min -11
_diffrn_reflns_limit_k_max 11
_diffrn_reflns_limit_k_min -12
_diffrn_reflns_limit_l_max 14
_diffrn_reflns_limit_l_min -17
_diffrn_reflns_number 7317
_diffrn_reflns_theta_full 25.00
_diffrn_reflns_theta_max 25.00
_diffrn_reflns_theta_min 1.45
_exptl_absorpt_coefficient_mu 1.087
_exptl_absorpt_correction_T_max 0.947
_exptl_absorpt_correction_T_min 0.878
_exptl_absorpt_correction_type multi-scan
_exptl_crystal_colour Blue
_exptl_crystal_density_diffrn 1.596
_exptl_crystal_density_method 'not measured'
_exptl_crystal_description Plate
_exptl_crystal_F_000 638
_exptl_crystal_size_max 0.2
_exptl_crystal_size_mid 0.1
_exptl_crystal_size_min 0.05
_refine_diff_density_max 0.953
_refine_diff_density_min -0.489
_refine_diff_density_rms 0.081
_refine_ls_extinction_method none
_refine_ls_goodness_of_fit_ref 1.023
_refine_ls_hydrogen_treatment constr
_refine_ls_matrix_type full
_refine_ls_number_parameters 334
_refine_ls_number_reflns 4468
_refine_ls_number_restraints 0
_refine_ls_restrained_S_all 1.023
_refine_ls_R_factor_all 0.0616
_refine_ls_R_factor_gt 0.0429
_refine_ls_shift/su_max 0.001
_refine_ls_shift/su_mean 0.000
_refine_ls_structure_factor_coef Fsqd
_refine_ls_weighting_details 'calc w=1/[\s^2^(Fo^2^)+(0.0617P)^2^+0.7184P] where P=(Fo^2^+2Fc^2^)/3'
_refine_ls_weighting_scheme calc
_refine_ls_wR_factor_gt 0.1051
_refine_ls_wR_factor_ref 0.1143
_reflns_number_gt 3469
_reflns_number_total 4468
_reflns_threshold_expression >2sigma(I)
_cod_data_source_file c2ce26828k.txt
_cod_data_source_block 5
_cod_depositor_comments
;
The following automatic conversions were performed:

'_symmetry_cell_setting' value 'Triclinic' changed to 'triclinic'
according to /home/saulius/struct/CIF-dictionaries/cif_core.dic
dictionary named 'cif_core.dic' version 2.4.2 from 2011-04-26.

Automatic conversion script
Id: cif_fix_values 1891 2012-01-12 08:04:46Z andrius 
;
_cod_original_sg_symbol_H-M P-1
_cod_database_code 7209225

loop_
_symmetry_equiv_pos_as_xyz
'x, y, z'
'-x, -y, -z'

loop_
_atom_site_label
_atom_site_type_symbol
_atom_site_fract_x
_atom_site_fract_y
_atom_site_fract_z
_atom_site_U_iso_or_equiv
_atom_site_adp_type
_atom_site_occupancy
_atom_site_symmetry_multiplicity
_atom_site_calc_flag
_atom_site_refinement_flags
Cu1 Cu 0.19229(5) -0.05501(4) 0.83356(3) 0.02134(15) Uani 1 1 d .
O1 O 0.0004(3) 0.1481(3) 0.5553(2) 0.0369(7) Uani 1 1 d .
H1A H -0.0367 0.1299 0.5147 0.055 Uiso 1 1 calc R
O2 O 0.1915(3) 0.0293(3) 0.67632(18) 0.0327(7) Uani 1 1 d .
O3 O 0.1463(3) -0.1206(3) 0.57358(19) 0.0348(7) Uani 1 1 d .
O4 O -0.1815(3) 0.4439(3) 0.1171(2) 0.0354(7) Uani 1 1 d .
H4A H -0.1857 0.5179 0.1327 0.053 Uiso 1 1 calc R
O5 O -0.1503(3) 0.3280(3) 0.2868(2) 0.0371(7) Uani 1 1 d .
H5A H -0.1367 0.2475 0.3199 0.056 Uiso 1 1 calc R
O6 O -0.0732(3) 0.1732(3) 0.15916(19) 0.0287(6) Uani 1 1 d .
O7 O 0.7622(4) -0.3082(3) 0.1251(2) 0.0461(8) Uani 1 1 d .
O8 O 0.7657(3) -0.2484(3) 0.2832(2) 0.0416(8) Uani 1 1 d .
H8D H 0.7800 -0.1812 0.2968 0.062 Uiso 1 1 calc R
O9 O 0.6920(3) -0.0490(2) 0.13915(18) 0.0245(6) Uani 1 1 d .
N1 N 0.0010(3) 0.1112(3) 0.8520(2) 0.0219(7) Uani 1 1 d .
N2 N -0.6162(3) 0.7757(3) 0.8317(2) 0.0247(7) Uani 1 1 d .
P1 P 0.15318(11) 0.02209(12) 0.58044(7) 0.0289(3) Uani 1 1 d .
P2 P -0.08393(11) 0.31136(10) 0.18398(7) 0.0258(2) Uani 1 1 d .
P3 P 0.68883(11) -0.19560(10) 0.18638(8) 0.0269(2) Uani 1 1 d .
C1 C 0.2941(4) 0.0602(5) 0.3928(3) 0.0323(10) Uani 1 1 d .
C2 C 0.2120(5) 0.1890(5) 0.3323(3) 0.0337(10) Uani 1 1 d .
C3 C 0.2091(4) 0.1884(4) 0.2354(3) 0.0303(9) Uani 1 1 d .
C4 C 0.3032(4) 0.0672(4) 0.1975(3) 0.0291(9) Uani 1 1 d .
C5 C 0.3930(4) -0.0595(4) 0.2579(3) 0.0311(9) Uani 1 1 d .
C6 C 0.3792(4) -0.0654(5) 0.3566(3) 0.0329(10) Uani 1 1 d .
C7 C 0.2953(5) 0.0602(5) 0.4980(3) 0.0374(10) Uani 1 1 d .
H7A H 0.2916 0.1548 0.5030 0.045 Uiso 1 1 calc R
H7B H 0.3906 -0.0100 0.5199 0.045 Uiso 1 1 calc R
C8 C 0.1310(5) 0.3267(5) 0.3707(3) 0.0438(11) Uani 1 1 d .
H8A H 0.1436 0.3076 0.4378 0.066 Uiso 1 1 calc R
H8B H 0.0271 0.3614 0.3599 0.066 Uiso 1 1 calc R
H8C H 0.1707 0.3988 0.3389 0.066 Uiso 1 1 calc R
C9 C 0.0991(4) 0.3167(4) 0.1739(3) 0.0328(10) Uani 1 1 d .
H9A H 0.1365 0.3198 0.1079 0.039 Uiso 1 1 calc R
H9B H 0.0923 0.4053 0.1918 0.039 Uiso 1 1 calc R
C10 C 0.3114(5) 0.0690(5) 0.0921(3) 0.0429(11) Uani 1 1 d .
H10A H 0.2437 0.1606 0.0610 0.064 Uiso 1 1 calc R
H10B H 0.2849 -0.0077 0.0822 0.064 Uiso 1 1 calc R
H10C H 0.4108 0.0554 0.0661 0.064 Uiso 1 1 calc R
C11 C 0.4993(4) -0.1864(4) 0.2155(3) 0.0341(10) Uani 1 1 d .
H11A H 0.4588 -0.1858 0.1577 0.041 Uiso 1 1 calc R
H11B H 0.5024 -0.2746 0.2598 0.041 Uiso 1 1 calc R
C12 C 0.4536(5) -0.2078(5) 0.4228(3) 0.0460(12) Uani 1 1 d .
H12A H 0.4341 -0.1935 0.4875 0.069 Uiso 1 1 calc R
H12B H 0.5589 -0.2427 0.4078 0.069 Uiso 1 1 calc R
H12C H 0.4149 -0.2776 0.4151 0.069 Uiso 1 1 calc R
C25 C -0.0252(4) 0.1905(4) 0.9191(3) 0.0299(9) Uani 1 1 d .
H25A H 0.0395 0.1565 0.9681 0.036 Uiso 1 1 calc R
C26 C -0.1438(4) 0.3204(4) 0.9190(3) 0.0300(9) Uani 1 1 d .
H26A H -0.1589 0.3712 0.9679 0.036 Uiso 1 1 calc R
C27 C -0.2402(4) 0.3749(4) 0.8460(3) 0.0230(8) Uani 1 1 d .
C28 C -0.3667(4) 0.5176(4) 0.8399(3) 0.0221(8) Uani 1 1 d .
C29 C -0.4150(4) 0.5891(4) 0.9171(3) 0.0271(9) Uani 1 1 d .
H29A H -0.3644 0.5515 0.9729 0.033 Uiso 1 1 calc R
C30 C -0.5380(4) 0.7155(4) 0.9096(3) 0.0293(9) Uani 1 1 d .
H30A H -0.5686 0.7619 0.9615 0.035 Uiso 1 1 calc R
C31 C -0.5643(4) 0.7114(4) 0.7560(3) 0.0308(9) Uani 1 1 d .
H31A H -0.6127 0.7550 0.6996 0.037 Uiso 1 1 calc R
C32 C -0.4433(4) 0.5845(4) 0.7580(3) 0.0315(9) Uani 1 1 d .
H32A H -0.4125 0.5431 0.7039 0.038 Uiso 1 1 calc R
C33 C -0.2141(4) 0.2902(4) 0.7781(3) 0.0273(9) Uani 1 1 d .
H33A H -0.2766 0.3219 0.7281 0.033 Uiso 1 1 calc R
C34 C -0.0963(4) 0.1595(4) 0.7845(3) 0.0278(9) Uani 1 1 d .
H34A H -0.0840 0.1023 0.7398 0.033 Uiso 1 1 calc R

loop_
_atom_site_aniso_label
_atom_site_aniso_U_11
_atom_site_aniso_U_22
_atom_site_aniso_U_33
_atom_site_aniso_U_23
_atom_site_aniso_U_13
_atom_site_aniso_U_12
Cu1 0.0144(2) 0.0130(2) 0.0326(3) -0.00707(18) -0.00263(18) 0.00115(17)
O1 0.0293(16) 0.0441(17) 0.0352(17) -0.0068(13) -0.0125(13) -0.0081(13)
O2 0.0300(15) 0.0435(16) 0.0227(15) -0.0057(12) -0.0055(12) -0.0107(13)
O3 0.0360(16) 0.0404(16) 0.0299(16) -0.0054(13) -0.0064(12) -0.0154(13)
O4 0.0468(18) 0.0172(13) 0.0401(17) -0.0087(12) -0.0142(14) -0.0040(12)
O5 0.0410(17) 0.0288(15) 0.0386(18) -0.0085(13) 0.0027(13) -0.0105(13)
O6 0.0221(14) 0.0171(12) 0.0460(17) -0.0092(12) -0.0017(12) -0.0045(11)
O7 0.058(2) 0.0222(14) 0.054(2) -0.0165(13) 0.0078(16) -0.0084(14)
O8 0.0473(19) 0.0338(16) 0.0422(19) 0.0059(13) -0.0167(14) -0.0160(14)
O9 0.0216(14) 0.0180(12) 0.0332(15) -0.0072(11) -0.0048(11) -0.0042(10)
N1 0.0160(16) 0.0152(14) 0.0315(18) -0.0068(13) -0.0034(13) -0.0006(12)
N2 0.0174(16) 0.0187(15) 0.036(2) -0.0075(14) -0.0041(14) -0.0023(13)
P1 0.0249(6) 0.0395(6) 0.0219(6) -0.0049(4) -0.0031(4) -0.0114(5)
P2 0.0269(6) 0.0178(5) 0.0317(6) -0.0047(4) -0.0042(4) -0.0063(4)
P3 0.0269(5) 0.0185(5) 0.0336(6) -0.0071(4) -0.0017(4) -0.0057(4)
C1 0.027(2) 0.048(3) 0.026(2) -0.0043(19) -0.0009(17) -0.0191(19)
C2 0.036(2) 0.045(2) 0.029(2) -0.0078(19) -0.0009(18) -0.025(2)
C3 0.028(2) 0.038(2) 0.031(2) -0.0023(18) -0.0029(17) -0.0208(19)
C4 0.024(2) 0.042(2) 0.027(2) -0.0052(18) -0.0022(16) -0.0189(18)
C5 0.023(2) 0.042(2) 0.034(2) -0.0054(18) 0.0003(17) -0.0189(19)
C6 0.025(2) 0.046(2) 0.028(2) -0.0006(19) -0.0038(17) -0.0163(19)
C7 0.027(2) 0.057(3) 0.026(2) -0.006(2) -0.0011(17) -0.015(2)
C8 0.056(3) 0.039(2) 0.040(3) -0.010(2) -0.001(2) -0.020(2)
C9 0.038(2) 0.037(2) 0.031(2) -0.0037(18) -0.0052(18) -0.022(2)
C10 0.039(3) 0.052(3) 0.033(3) -0.010(2) -0.004(2) -0.009(2)
C11 0.035(2) 0.039(2) 0.035(2) -0.0084(19) -0.0019(19) -0.021(2)
C12 0.041(3) 0.050(3) 0.034(3) 0.002(2) -0.003(2) -0.010(2)
C25 0.027(2) 0.026(2) 0.031(2) -0.0086(17) -0.0037(17) -0.0007(17)
C26 0.025(2) 0.027(2) 0.030(2) -0.0148(17) -0.0053(17) 0.0051(17)
C27 0.0155(18) 0.0193(18) 0.033(2) -0.0092(16) 0.0026(16) -0.0041(15)
C28 0.0155(18) 0.0156(17) 0.030(2) -0.0037(15) -0.0007(15) -0.0013(14)
C29 0.022(2) 0.0218(18) 0.033(2) -0.0077(16) -0.0051(16) 0.0002(16)
C30 0.026(2) 0.0225(19) 0.037(2) -0.0144(17) 0.0032(18) -0.0033(16)
C31 0.025(2) 0.0231(19) 0.037(2) -0.0077(17) -0.0082(18) 0.0020(16)
C32 0.031(2) 0.025(2) 0.033(2) -0.0136(17) -0.0033(18) -0.0003(17)
C33 0.020(2) 0.0232(19) 0.037(2) -0.0079(17) -0.0083(16) -0.0023(16)
C34 0.022(2) 0.0237(19) 0.039(2) -0.0159(17) -0.0019(17) -0.0033(16)

loop_
_atom_type_symbol
_atom_type_description
_atom_type_scat_dispersion_real
_atom_type_scat_dispersion_imag
_atom_type_scat_source
C C 0.0033 0.0016 'International Tables Vol C Tables 4.2.6.8 and 6.1.1.4'
Cu Cu 0.3201 1.2651 'International Tables Vol C Tables 4.2.6.8 and 6.1.1.4'
N N 0.0061 0.0033 'International Tables Vol C Tables 4.2.6.8 and 6.1.1.4'
O O 0.0106 0.0060 'International Tables Vol C Tables 4.2.6.8 and 6.1.1.4'
P P 0.1023 0.0942 'International Tables Vol C Tables 4.2.6.8 and 6.1.1.4'
H H 0.0000 0.0000 'International Tables Vol C Tables 4.2.6.8 and 6.1.1.4'

loop_
_geom_angle_atom_site_label_1
_geom_angle_atom_site_label_2
_geom_angle_atom_site_label_3
_geom_angle
_geom_angle_site_symmetry_1
_geom_angle_site_symmetry_3
O9 Cu1 O6 165.68(11) 2_656 2_556
O9 Cu1 N2 86.61(11) 2_656 1_645
O6 Cu1 N2 92.99(11) 2_556 1_645
O9 Cu1 N1 91.27(11) 2_656 .
O6 Cu1 N1 87.49(11) 2_556 .
N2 Cu1 N1 173.32(13) 1_645 .
O9 Cu1 O2 95.92(10) 2_656 .
O6 Cu1 O2 98.34(11) 2_556 .
N2 Cu1 O2 96.59(12) 1_645 .
N1 Cu1 O2 89.93(11) . .
P1 O1 H1A 109.5 . .
P1 O2 Cu1 147.46(18) . .
P2 O4 H4A 109.5 . .
P2 O5 H5A 109.5 . .
P2 O6 Cu1 140.54(16) . 2_556
P3 O8 H8D 109.5 . .
P3 O9 Cu1 129.97(16) . 2_656
C34 N1 C25 117.3(3) . .
C34 N1 Cu1 117.6(2) . .
C25 N1 Cu1 124.2(3) . .
C30 N2 C31 116.9(3) . .
C30 N2 Cu1 120.5(2) . 1_465
C31 N2 Cu1 122.5(3) . 1_465
O2 P1 O3 115.08(16) . .
O2 P1 O1 108.07(16) . .
O3 P1 O1 109.79(16) . .
O2 P1 C7 104.72(18) . .
O3 P1 C7 110.76(19) . .
O1 P1 C7 108.10(18) . .
O6 P2 O4 111.74(16) . .
O6 P2 O5 113.16(15) . .
O4 P2 O5 106.73(16) . .
O6 P2 C9 108.94(17) . .
O4 P2 C9 108.07(17) . .
O5 P2 C9 108.01(18) . .
O7 P3 O9 112.96(16) . .
O7 P3 O8 109.32(18) . .
O9 P3 O8 110.01(16) . .
O7 P3 C11 107.25(19) . .
O9 P3 C11 110.98(17) . .
O8 P3 C11 106.04(18) . .
C6 C1 C2 120.8(4) . .
C6 C1 C7 119.8(4) . .
C2 C1 C7 119.3(4) . .
C3 C2 C1 119.3(4) . .
C3 C2 C8 120.4(4) . .
C1 C2 C8 120.3(4) . .
C4 C3 C2 119.8(4) . .
C4 C3 C9 120.6(4) . .
C2 C3 C9 119.6(4) . .
C3 C4 C5 120.3(4) . .
C3 C4 C10 120.6(4) . .
C5 C4 C10 119.0(4) . .
C6 C5 C4 119.3(4) . .
C6 C5 C11 120.9(4) . .
C4 C5 C11 119.7(4) . .
C1 C6 C5 119.5(4) . .
C1 C6 C12 120.7(4) . .
C5 C6 C12 119.7(4) . .
C1 C7 P1 119.8(3) . .
C1 C7 H7A 107.4 . .
P1 C7 H7A 107.4 . .
C1 C7 H7B 107.4 . .
P1 C7 H7B 107.4 . .
H7A C7 H7B 106.9 . .
C2 C8 H8A 109.5 . .
C2 C8 H8B 109.5 . .
H8A C8 H8B 109.5 . .
C2 C8 H8C 109.5 . .
H8A C8 H8C 109.5 . .
H8B C8 H8C 109.5 . .
C3 C9 P2 113.6(3) . .
C3 C9 H9A 108.8 . .
P2 C9 H9A 108.8 . .
C3 C9 H9B 108.8 . .
P2 C9 H9B 108.8 . .
H9A C9 H9B 107.7 . .
C4 C10 H10A 109.5 . .
C4 C10 H10B 109.5 . .
H10A C10 H10B 109.5 . .
C4 C10 H10C 109.5 . .
H10A C10 H10C 109.5 . .
H10B C10 H10C 109.5 . .
C5 C11 P3 117.2(3) . .
C5 C11 H11A 108.0 . .
P3 C11 H11A 108.0 . .
C5 C11 H11B 108.0 . .
P3 C11 H11B 108.0 . .
H11A C11 H11B 107.2 . .
C6 C12 H12A 109.5 . .
C6 C12 H12B 109.5 . .
H12A C12 H12B 109.5 . .
C6 C12 H12C 109.5 . .
H12A C12 H12C 109.5 . .
H12B C12 H12C 109.5 . .
N1 C25 C26 123.1(4) . .
N1 C25 H25A 118.5 . .
C26 C25 H25A 118.5 . .
C25 C26 C27 119.7(4) . .
C25 C26 H26A 120.2 . .
C27 C26 H26A 120.2 . .
C26 C27 C33 116.8(3) . .
C26 C27 C28 122.1(3) . .
C33 C27 C28 121.1(3) . .
C32 C28 C29 116.8(3) . .
C32 C28 C27 121.5(3) . .
C29 C28 C27 121.7(3) . .
C30 C29 C28 119.2(4) . .
C30 C29 H29A 120.4 . .
C28 C29 H29A 120.4 . .
N2 C30 C29 123.6(4) . .
N2 C30 H30A 118.2 . .
C29 C30 H30A 118.2 . .
N2 C31 C32 123.0(4) . .
N2 C31 H31A 118.5 . .
C32 C31 H31A 118.5 . .
C31 C32 C28 120.4(4) . .
C31 C32 H32A 119.8 . .
C28 C32 H32A 119.8 . .
C34 C33 C27 120.3(4) . .
C34 C33 H33A 119.9 . .
C27 C33 H33A 119.9 . .
N1 C34 C33 122.7(3) . .
N1 C34 H34A 118.6 . .
C33 C34 H34A 118.6 . .

loop_
_geom_bond_atom_site_label_1
_geom_bond_atom_site_label_2
_geom_bond_distance
_geom_bond_site_symmetry_2
Cu1 O9 1.954(2) 2_656
Cu1 O6 1.957(3) 2_556
Cu1 N2 1.993(3) 1_645
Cu1 N1 2.008(3) .
Cu1 O2 2.237(3) .
O1 P1 1.568(3) .
O1 H1A 0.8200 .
O2 P1 1.509(3) .
O3 P1 1.510(3) .
O4 P2 1.526(3) .
O4 H4A 0.8200 .
O5 P2 1.554(3) .
O5 H5A 0.8200 .
O6 P2 1.493(3) .
O6 Cu1 1.957(3) 2_556
O7 P3 1.503(3) .
O8 P3 1.564(3) .
O8 H8D 0.8200 .
O9 P3 1.506(3) .
O9 Cu1 1.954(2) 2_656
N1 C34 1.333(5) .
N1 C25 1.336(5) .
N2 C30 1.338(5) .
N2 C31 1.338(5) .
N2 Cu1 1.993(3) 1_465
P1 C7 1.803(4) .
P2 C9 1.798(4) .
P3 C11 1.813(4) .
C1 C6 1.399(6) .
C1 C2 1.409(6) .
C1 C7 1.520(6) .
C2 C3 1.406(6) .
C2 C8 1.507(6) .
C3 C4 1.397(6) .
C3 C9 1.515(6) .
C4 C5 1.419(5) .
C4 C10 1.509(6) .
C5 C6 1.403(6) .
C5 C11 1.504(6) .
C6 C12 1.513(6) .
C7 H7A 0.9700 .
C7 H7B 0.9700 .
C8 H8A 0.9600 .
C8 H8B 0.9600 .
C8 H8C 0.9600 .
C9 H9A 0.9700 .
C9 H9B 0.9700 .
C10 H10A 0.9600 .
C10 H10B 0.9600 .
C10 H10C 0.9600 .
C11 H11A 0.9700 .
C11 H11B 0.9700 .
C12 H12A 0.9600 .
C12 H12B 0.9600 .
C12 H12C 0.9600 .
C25 C26 1.378(5) .
C25 H25A 0.9300 .
C26 C27 1.384(5) .
C26 H26A 0.9300 .
C27 C33 1.384(5) .
C27 C28 1.492(5) .
C28 C32 1.381(5) .
C28 C29 1.397(5) .
C29 C30 1.372(5) .
C29 H29A 0.9300 .
C30 H30A 0.9300 .
C31 C32 1.369(5) .
C31 H31A 0.9300 .
C32 H32A 0.9300 .
C33 C34 1.374(5) .
C33 H33A 0.9300 .
C34 H34A 0.9300 .

loop_
_geom_hbond_atom_site_label_D
_geom_hbond_atom_site_label_H
_geom_hbond_atom_site_label_A
_geom_hbond_distance_DH
_geom_hbond_distance_HA
_geom_hbond_distance_DA
_geom_hbond_angle_DHA
_geom_hbond_site_symmetry_A
O1 H1A O3 0.82 1.82 2.628(4) 169.6 2_556
O4 H4A O7 0.82 1.62 2.395(4) 155.6 1_465
O5 H5A O3 0.82 1.79 2.559(4) 156.0 2_556

loop_
_geom_torsion_atom_site_label_1
_geom_torsion_atom_site_label_2
_geom_torsion_atom_site_label_3
_geom_torsion_atom_site_label_4
_geom_torsion
_geom_torsion_site_symmetry_1
O9 Cu1 O2 P1 172.4(3) 2_656
O6 Cu1 O2 P1 -8.8(3) 2_556
N2 Cu1 O2 P1 85.2(3) 1_645
N1 Cu1 O2 P1 -96.3(3) .
O9 Cu1 N1 C34 130.3(3) 2_656
O6 Cu1 N1 C34 -64.0(3) 2_556
N2 Cu1 N1 C34 -158.3(10) 1_645
O2 Cu1 N1 C34 34.4(3) .
O9 Cu1 N1 C25 -38.9(3) 2_656
O6 Cu1 N1 C25 126.8(3) 2_556
N2 Cu1 N1 C25 32.5(12) 1_645
O2 Cu1 N1 C25 -134.8(3) .
Cu1 O2 P1 O3 -24.8(4) .
Cu1 O2 P1 O1 98.3(3) .
Cu1 O2 P1 C7 -146.6(3) .
Cu1 O6 P2 O4 -73.1(3) 2_556
Cu1 O6 P2 O5 47.4(3) 2_556
Cu1 O6 P2 C9 167.5(2) 2_556
Cu1 O9 P3 O7 -108.2(2) 2_656
Cu1 O9 P3 O8 14.2(2) 2_656
Cu1 O9 P3 C11 131.3(2) 2_656
C6 C1 C2 C3 3.7(6) .
C7 C1 C2 C3 -179.0(3) .
C6 C1 C2 C8 -175.0(4) .
C7 C1 C2 C8 2.3(6) .
C1 C2 C3 C4 -8.9(6) .
C8 C2 C3 C4 169.8(4) .
C1 C2 C3 C9 168.5(4) .
C8 C2 C3 C9 -12.9(6) .
C2 C3 C4 C5 5.0(6) .
C9 C3 C4 C5 -172.3(3) .
C2 C3 C4 C10 -174.8(4) .
C9 C3 C4 C10 7.9(6) .
C3 C4 C5 C6 4.1(6) .
C10 C4 C5 C6 -176.0(4) .
C3 C4 C5 C11 -177.0(3) .
C10 C4 C5 C11 2.9(5) .
C2 C1 C6 C5 5.5(6) .
C7 C1 C6 C5 -171.8(4) .
C2 C1 C6 C12 -173.2(4) .
C7 C1 C6 C12 9.5(6) .
C4 C5 C6 C1 -9.3(6) .
C11 C5 C6 C1 171.8(4) .
C4 C5 C6 C12 169.4(4) .
C11 C5 C6 C12 -9.5(6) .
C6 C1 C7 P1 -94.5(4) .
C2 C1 C7 P1 88.1(4) .
O2 P1 C7 C1 179.1(3) .
O3 P1 C7 C1 54.5(4) .
O1 P1 C7 C1 -65.8(4) .
C4 C3 C9 P2 95.2(4) .
C2 C3 C9 P2 -82.1(4) .
O6 P2 C9 C3 -57.0(3) .
O4 P2 C9 C3 -178.6(3) .
O5 P2 C9 C3 66.3(3) .
C6 C5 C11 P3 -87.9(4) .
C4 C5 C11 P3 93.2(4) .
O7 P3 C11 C5 -166.8(3) .
O9 P3 C11 C5 -43.0(4) .
O8 P3 C11 C5 76.4(3) .
C34 N1 C25 C26 -2.5(6) .
Cu1 N1 C25 C26 166.7(3) .
N1 C25 C26 C27 -1.2(6) .
C25 C26 C27 C33 2.7(6) .
C25 C26 C27 C28 -177.5(3) .
C26 C27 C28 C32 166.7(4) .
C33 C27 C28 C32 -13.5(5) .
C26 C27 C28 C29 -14.3(5) .
C33 C27 C28 C29 165.5(4) .
C32 C28 C29 C30 3.2(5) .
C27 C28 C29 C30 -175.8(3) .
C31 N2 C30 C29 -4.0(6) .
Cu1 N2 C30 C29 172.0(3) 1_465
C28 C29 C30 N2 0.1(6) .
C30 N2 C31 C32 4.5(6) .
Cu1 N2 C31 C32 -171.4(3) 1_465
N2 C31 C32 C28 -1.1(6) .
C29 C28 C32 C31 -2.8(6) .
C27 C28 C32 C31 176.3(4) .
C26 C27 C33 C34 -0.7(5) .
C28 C27 C33 C34 179.5(3) .
C25 N1 C34 C33 4.6(5) .
Cu1 N1 C34 C33 -165.3(3) .
C27 C33 C34 N1 -3.1(6) .
